data_9007879
loop_
_publ_author_name
'Takazawa, H.'
'Ohba, S.'
'Saito, Y.'
'Ichida, H.'
'Rasmussen, K.'

_publ_section_title
;
 Structure of (ethylenediamine)(tetramethylenediamine)(trimethylenediamine)-
 cobalt(III) hexacyanocobaltate(III)monohydrate,-(+)589[Co(en)(tn)(tmd)]-
 [Co(CN)6].H20
;
_journal_name_full 'Acta Crystallographica, Section C'
_journal_page_first 2354
_journal_page_last 2357
_journal_paper_doi 10.1107/S0108270190004395
_journal_volume 46
_journal_year 1990
_chemical_formula_structural '[Co(C2H4N2)(C3H6N2)(C4H8N2)][Co(CN)6].H20'
_chemical_formula_sum 'C30 Co4 N24 O2'
_space_group_IT_number 1
_symmetry_space_group_name_Hall 'P 1'
_symmetry_space_group_name_H-M 'P 1'
_cell_angle_alpha 100.47
_cell_angle_beta 113.93
_cell_angle_gamma 81.37
_cell_length_a 9.599
_cell_length_b 15.344
_cell_length_c 8.944
_cell_formula_units_Z 1
_cell_volume 1179.773
_database_code_amcsd 0010242
_exptl_crystal_density_diffrn 1.357
_cod_original_formula_sum 'Co4 O2 N24 C30'
_cod_database_code 9007879
_amcsd_formula_title '[Co(C2H4N2)(C3H6N2)(C4H8N2)][Co(CN)6].H20'

loop_
_space_group_symop_operation_xyz
x,y,z

loop_
_atom_site_label
_atom_site_fract_x
_atom_site_fract_y
_atom_site_fract_z
_atom_site_occupancy
_atom_site_U_iso_or_equiv
Col 0.16700 0.25890 0.68430 1.00000 0.01773
Co2 0.83210 0.74130 0.30660 1.00000 0.02153
Co3 0.00000 0.00000 0.00000 1.00000 0.01900
Co4 0.49790 0.49770 0.49590 1.00000 0.01773
O1 0.46790 0.18060 0.08780 1.00000 0.02153
O2 0.53000 0.81900 -0.09390 1.00000 0.06079
N1 0.31270 0.32100 0.88740 1.00000 0.01773
N2 0.02660 0.28230 0.80210 1.00000 0.02406
N3 0.09970 0.37390 0.59210 1.00000 0.01773
N4 0.00270 0.20010 0.48420 1.00000 0.01646
N5 0.32710 0.23770 0.59170 1.00000 0.01520
N6 0.23080 0.14230 0.76360 1.00000 0.02153
N7 0.83710 0.62010 0.18910 1.00000 0.06586
N8 0.83150 0.77710 0.10770 1.00000 0.05193
N9 0.60170 0.74240 0.19640 1.00000 0.07346
N10 0.81810 0.86930 0.39920 1.00000 0.05953
N11 0.82830 0.69760 0.49890 1.00000 0.06459
N12 0.05730 0.74250 0.40680 1.00000 0.05319
N13 0.16930 0.15210 0.24280 1.00000 0.02913
N14 -0.10240 0.10010 -0.30000 1.00000 0.02660
N15 -0.27130 0.07240 0.08490 1.00000 0.03546
N16 -0.17470 -0.15040 -0.25490 1.00000 0.03293
N17 0.10160 -0.11110 0.27640 1.00000 0.06079
N18 0.27680 -0.08070 -0.08800 1.00000 0.07599
N19 0.46760 0.30160 0.35910 1.00000 0.01140
N20 0.83100 0.45160 0.70570 1.00000 0.02153
N21 0.40340 0.45630 0.75430 1.00000 0.05066
N22 0.52510 0.69410 0.62080 1.00000 0.05446
N23 0.16360 0.54960 0.28700 1.00000 0.04559
N24 0.60280 0.54130 0.23430 1.00000 0.02786
C1 0.23570 0.37450 0.98700 1.00000 0.02786
C2 0.12340 0.31630 0.99140 1.00000 0.03800
C3 0.61670 0.37630 0.40970 1.00000 0.02913
C4 -0.11000 0.32720 0.32270 0.50000 0.03040
C41 -0.10230 0.38160 0.30560 0.50000 0.01520
C42 -0.20010 0.30540 0.29640 0.50000 0.04179
C5 -0.15190 0.25120 0.40430 1.00000 0.02533
C6 0.47140 0.18760 0.67600 1.00000 0.03040
C7 0.49910 0.09620 0.63700 0.50000 0.02533
C71 0.45650 0.09010 0.67580 0.50000 0.02533
C8 0.42500 0.03830 0.69480 0.50000 0.02026
C9 0.26160 0.06480 0.65570 1.00000 0.02786
C10 0.79250 0.62160 0.01000 1.00000 0.03040
C11 0.88730 0.69130 0.01360 1.00000 0.04813
C12 0.50560 0.79800 0.29720 1.00000 0.04559
C13 0.54130 0.90200 0.35350 0.70000 0.07979
C131 0.52640 0.88170 0.38460 0.30000 0.03800
C132 0.57970 0.96030 0.34510 0.30000 0.05446
C14 0.67820 0.92520 0.31670 1.00000 0.06206
C15 0.94910 0.62630 0.57970 0.70000 0.02786
C151 0.00180 0.63380 0.59740 0.30000 0.03926
C16 0.08100 0.65980 0.72450 0.70000 0.03040
C161 0.14690 0.69490 0.68470 0.30000 0.05573
C17 0.17660 0.70560 0.71930 0.70000 0.04053
C18 0.13690 0.76630 0.58080 1.00000 0.04433
C19 0.11580 0.09360 0.15630 1.00000 0.04559
C20 -0.07620 0.07080 -0.19860 1.00000 0.02533
C21 -0.17310 0.04990 0.03290 1.00000 0.02660
C22 -0.10530 -0.09390 -0.14930 1.00000 0.01013
C23 0.06200 -0.06250 0.16470 1.00000 0.01646
C24 0.17030 -0.04180 -0.06860 1.00000 0.02153
C25 0.47960 0.37120 0.40900 1.00000 0.04813
C26 0.71170 0.46540 0.63430 1.00000 0.01900
C27 0.43620 0.48190 0.65240 1.00000 0.03546
C28 0.51920 0.61660 0.58580 1.00000 0.00380
C29 0.30250 0.52330 0.37230 1.00000 0.02026
C30 0.55890 0.52540 0.32410 1.00000 0.01013

loop_
_cod_related_entry_id
_cod_related_entry_database
_cod_related_entry_code
1 AMCSD 0010242
